data_7215233
loop_
_publ_author_name
'Li, Ming'
'Liu, Lu'
'Zhang, Lin'
'Lv, Xiaofeng'
'Ding, Jie'
'Hou, Hongwei'
'Fan, Yaoting'

_publ_section_title
;
 Novel coordination polymers of Zn(ii) and Cd(ii) tuned by different
 aromatic polycarboxylates: synthesis, structures and photocatalytic
 properties
;
_journal_issue 28
_journal_name_full CrystEngComm
_journal_page_first 6408
_journal_paper_doi 10.1039/c4ce00093e
_journal_volume 16
_journal_year 2014
_chemical_formula_moiety 'C28 H23 N4 O7 Zn2, O'
_chemical_formula_sum 'C28 H26 N4 O8 Zn2'
_chemical_formula_weight 677.27
_chemical_name_systematic
;
 ?
;
_space_group_IT_number 14
_symmetry_cell_setting monoclinic
_symmetry_space_group_name_Hall '-P 2ybc'
_symmetry_space_group_name_H-M 'P 1 21/c 1'
_atom_sites_solution_hydrogens geom
_atom_sites_solution_primary direct
_atom_sites_solution_secondary difmap
_audit_creation_method SHELXL-97
_cell_angle_alpha 90.00
_cell_angle_beta 115.37(2)
_cell_angle_gamma 90.00
_cell_formula_units_Z 4
_cell_length_a 11.650(2)
_cell_length_b 15.490(3)
_cell_length_c 17.108(6)
_cell_measurement_temperature 293(2)
_cell_volume 2789.5(13)
_computing_cell_refinement 'Bruker XSCANS'
_computing_data_collection 'Bruker XSCANS'
_computing_data_reduction 'Bruker SHELXTL'
_computing_molecular_graphics 'Bruker SHELXTL'
_computing_publication_material 'Bruker SHELXTL'
_computing_structure_refinement 'SHELXL-97 (Sheldrick, 1997)'
_computing_structure_solution 'SHELXS-97 (Sheldrick, 1990)'
_diffrn_ambient_temperature 293(2)
_diffrn_measured_fraction_theta_full 1.000
_diffrn_measured_fraction_theta_max 1.000
_diffrn_measurement_device_type 'Bruker P4'
_diffrn_measurement_method '\w scans'
_diffrn_radiation_monochromator graphite
_diffrn_radiation_source 'fine-focus sealed tube'
_diffrn_radiation_type MoK\a
_diffrn_radiation_wavelength 0.71073
_diffrn_reflns_av_R_equivalents 0.0778
_diffrn_reflns_av_sigmaI/netI 0.0604
_diffrn_reflns_limit_h_max 14
_diffrn_reflns_limit_h_min -14
_diffrn_reflns_limit_k_max 18
_diffrn_reflns_limit_k_min -18
_diffrn_reflns_limit_l_max 20
_diffrn_reflns_limit_l_min -20
_diffrn_reflns_number 28816
_diffrn_reflns_theta_full 25.49
_diffrn_reflns_theta_max 25.49
_diffrn_reflns_theta_min 1.86
_exptl_absorpt_coefficient_mu 1.778
_exptl_absorpt_correction_T_max 0.6958
_exptl_absorpt_correction_T_min 0.5832
_exptl_absorpt_correction_type none
_exptl_crystal_density_diffrn 1.613
_exptl_crystal_density_method 'not measured'
_exptl_crystal_F_000 1384
_exptl_crystal_size_max 0.34
_exptl_crystal_size_mid 0.24
_exptl_crystal_size_min 0.22
_refine_diff_density_max 0.762
_refine_diff_density_min -0.437
_refine_diff_density_rms 0.098
_refine_ls_extinction_method none
_refine_ls_goodness_of_fit_ref 1.050
_refine_ls_hydrogen_treatment mixed
_refine_ls_matrix_type full
_refine_ls_number_parameters 381
_refine_ls_number_reflns 5186
_refine_ls_number_restraints 0
_refine_ls_restrained_S_all 1.050
_refine_ls_R_factor_all 0.0929
_refine_ls_R_factor_gt 0.0824
_refine_ls_shift/su_max 0.001
_refine_ls_shift/su_mean 0.000
_refine_ls_structure_factor_coef Fsqd
_refine_ls_weighting_details 'calc w=1/[\s^2^(Fo^2^)+(0.2500P)^2^+0.0000P] where P=(Fo^2^+2Fc^2^)/3'
_refine_ls_weighting_scheme calc
_refine_ls_wR_factor_gt 0.3068
_refine_ls_wR_factor_ref 0.3213
_reflns_number_gt 4679
_reflns_number_total 5186
_reflns_threshold_expression >2sigma(I)
_cod_data_source_file c4ce00093e2.cif
_cod_data_source_block a
_cod_depositor_comments 'Adding full bibliography for 7215230--7215235.cif.'
_cod_original_cell_volume 2789.5(12)
_cod_original_sg_symbol_H-M P21/c
_cod_database_code 7215233

loop_
_symmetry_equiv_pos_as_xyz
'x, y, z'
'-x, y+1/2, -z+1/2'
'-x, -y, -z'
'x, -y-1/2, z-1/2'

loop_
_atom_site_label
_atom_site_type_symbol
_atom_site_fract_x
_atom_site_fract_y
_atom_site_fract_z
_atom_site_U_iso_or_equiv
_atom_site_adp_type
_atom_site_occupancy
_atom_site_symmetry_multiplicity
_atom_site_calc_flag
_atom_site_refinement_flags
Zn1 Zn 0.60331(8) 1.03847(6) 0.28258(5) 0.0318(4) Uani 1 1 d .
Zn2 Zn 0.37598(8) 0.99720(5) 0.09391(5) 0.0281(4) Uani 1 1 d .
O1 O 0.4659(5) 0.9608(3) 0.2139(3) 0.0336(12) Uani 1 1 d .
O2 O 0.3531(5) 0.8963(3) 0.0191(3) 0.0306(12) Uani 1 1 d .
O3 O 0.5154(6) 0.8278(4) 0.1249(4) 0.0561(18) Uani 1 1 d .
O4 O 0.3096(7) 0.6936(5) 0.1063(4) 0.0601(19) Uani 1 1 d .
O5 O 0.4540(6) 0.5883(4) 0.1361(4) 0.0465(15) Uani 1 1 d .
O6 O 0.5329(5) 0.9066(4) -0.0658(4) 0.0418(14) Uani 1 1 d .
O7 O 0.3799(7) 0.8819(4) -0.1990(4) 0.061(2) Uani 1 1 d .
O8 O 0.7484(9) 0.7343(8) 0.6661(8) 0.125(4) Uani 1 1 d .
N1 N 0.7777(7) 0.9863(4) 0.3411(5) 0.0363(16) Uani 1 1 d .
N2 N 0.9363(6) 0.8957(4) 0.4093(4) 0.0334(15) Uani 1 1 d .
N3 N 0.9608(5) 0.6227(4) 0.4386(4) 0.0317(14) Uani 1 1 d .
N4 N 0.7925(6) 0.5555(4) 0.4395(4) 0.0322(14) Uani 1 1 d .
C1 C 0.7850(9) 0.5842(6) 0.2931(6) 0.045(2) Uani 1 1 d .
H1A H 0.6973 0.5682 0.2728 0.068 Uiso 1 1 calc R
H1B H 0.8277 0.5430 0.2730 0.068 Uiso 1 1 calc R
H1C H 0.7907 0.6405 0.2714 0.068 Uiso 1 1 calc R
C2 C 0.8456(7) 0.5858(5) 0.3889(5) 0.0317(17) Uani 1 1 d .
C3 C 0.8784(8) 0.5739(4) 0.5253(5) 0.0322(17) Uani 1 1 d .
C4 C 0.8680(9) 0.5558(6) 0.6018(6) 0.046(2) Uani 1 1 d .
H4 H 0.7972 0.5284 0.6021 0.055 Uiso 1 1 calc R
C5 C 0.9720(11) 0.5819(6) 0.6791(7) 0.059(3) Uani 1 1 d .
H5 H 0.9712 0.5699 0.7321 0.071 Uiso 1 1 calc R
C6 C 1.0761(10) 0.6254(6) 0.6771(6) 0.057(3) Uani 1 1 d .
H6 H 1.1414 0.6430 0.7292 0.069 Uiso 1 1 calc R
C7 C 1.0859(9) 0.6433(6) 0.6006(5) 0.048(2) Uani 1 1 d .
H7 H 1.1554 0.6720 0.5997 0.057 Uiso 1 1 calc R
C8 C 0.9848(7) 0.6154(5) 0.5258(6) 0.0352(18) Uani 1 1 d .
C9 C 1.0478(8) 0.6640(6) 0.4071(6) 0.043(2) Uani 1 1 d .
H9A H 1.0490 0.6300 0.3598 0.051 Uiso 1 1 calc R
H9B H 1.1331 0.6640 0.4534 0.051 Uiso 1 1 calc R
C10 C 1.0035(7) 0.8145(5) 0.4477(5) 0.0371(18) Uani 1 1 d .
H10A H 0.9590 0.7843 0.4762 0.045 Uiso 1 1 calc R
H10B H 1.0888 0.8274 0.4906 0.045 Uiso 1 1 calc R
C11 C 1.0100(7) 0.7567(5) 0.3761(6) 0.0378(18) Uani 1 1 d .
H11A H 0.9277 0.7564 0.3265 0.045 Uiso 1 1 calc R
H11B H 1.0713 0.7807 0.3576 0.045 Uiso 1 1 calc R
C12 C 0.7137(8) 0.8395(6) 0.3715(7) 0.052(2) Uani 1 1 d .
H12A H 0.6434 0.8662 0.3774 0.078 Uiso 1 1 calc R
H12B H 0.7541 0.7991 0.4178 0.078 Uiso 1 1 calc R
H12C H 0.6834 0.8097 0.3171 0.078 Uiso 1 1 calc R
C13 C 0.8091(7) 0.9086(5) 0.3750(6) 0.0379(19) Uani 1 1 d .
C14 C 0.9927(8) 0.9700(5) 0.4015(5) 0.0350(18) Uani 1 1 d .
C15 C 1.1171(8) 0.9927(6) 0.4226(6) 0.043(2) Uani 1 1 d .
H15 H 1.1830 0.9538 0.4504 0.052 Uiso 1 1 calc R
C16 C 1.1414(9) 1.0756(7) 0.4011(7) 0.056(3) Uani 1 1 d .
H16 H 1.2244 1.0923 0.4145 0.067 Uiso 1 1 calc R
C17 C 1.0415(9) 1.1337(6) 0.3594(7) 0.055(2) Uani 1 1 d .
H17 H 1.0593 1.1893 0.3471 0.065 Uiso 1 1 calc R
C18 C 0.9170(8) 1.1097(6) 0.3362(6) 0.043(2) Uani 1 1 d .
H18 H 0.8511 1.1482 0.3071 0.052 Uiso 1 1 calc R
C19 C 0.8911(7) 1.0276(5) 0.3567(5) 0.0298(16) Uani 1 1 d .
C20 C 0.4309(6) 0.8333(4) 0.0488(4) 0.0244(15) Uani 1 1 d .
C21 C 0.4182(6) 0.7608(4) -0.0120(4) 0.0235(14) Uani 1 1 d .
C22 C 0.4092(6) 0.6759(5) 0.0128(5) 0.0286(16) Uani 1 1 d .
C23 C 0.3894(8) 0.6533(5) 0.0924(5) 0.0363(18) Uani 1 1 d .
C24 C 0.4062(7) 0.6063(5) -0.0423(6) 0.0381(19) Uani 1 1 d .
H24 H 0.4062 0.5498 -0.0240 0.046 Uiso 1 1 calc R
C25 C 0.4032(8) 0.6217(5) -0.1239(6) 0.0380(19) Uani 1 1 d .
H25 H 0.3988 0.5761 -0.1605 0.046 Uiso 1 1 calc R
C26 C 0.4071(7) 0.7071(5) -0.1490(6) 0.0374(18) Uani 1 1 d .
H26 H 0.4000 0.7186 -0.2042 0.045 Uiso 1 1 calc R
C27 C 0.4214(6) 0.7753(5) -0.0923(4) 0.0284(16) Uani 1 1 d .
C28 C 0.4442(7) 0.8624(5) -0.1216(5) 0.0307(16) Uani 1 1 d .

loop_
_atom_site_aniso_label
_atom_site_aniso_U_11
_atom_site_aniso_U_22
_atom_site_aniso_U_33
_atom_site_aniso_U_23
_atom_site_aniso_U_13
_atom_site_aniso_U_12
Zn1 0.0369(6) 0.0292(6) 0.0265(6) 0.0010(3) 0.0109(4) 0.0007(4)
Zn2 0.0303(6) 0.0247(6) 0.0279(6) -0.0010(3) 0.0113(4) -0.0013(3)
O1 0.041(3) 0.032(3) 0.025(3) 0.003(2) 0.012(2) 0.000(2)
O2 0.030(3) 0.027(3) 0.029(3) -0.004(2) 0.007(2) 0.001(2)
O3 0.059(4) 0.063(4) 0.027(3) -0.015(3) 0.000(3) 0.026(3)
O4 0.059(4) 0.074(5) 0.059(4) 0.025(4) 0.036(4) 0.023(4)
O5 0.045(3) 0.041(3) 0.053(4) 0.024(3) 0.021(3) 0.001(3)
O6 0.045(3) 0.043(3) 0.033(3) 0.003(3) 0.013(3) -0.011(3)
O7 0.072(4) 0.053(4) 0.036(3) 0.015(3) 0.002(3) -0.028(4)
O8 0.074(6) 0.127(9) 0.166(11) -0.050(9) 0.043(7) -0.021(6)
N1 0.035(4) 0.036(3) 0.036(4) 0.008(3) 0.014(3) 0.007(3)
N2 0.032(3) 0.026(3) 0.039(4) 0.000(3) 0.012(3) -0.005(3)
N3 0.025(3) 0.035(3) 0.034(3) 0.003(3) 0.010(3) -0.002(3)
N4 0.037(3) 0.025(3) 0.036(4) -0.001(3) 0.017(3) -0.007(3)
C1 0.047(5) 0.050(5) 0.043(5) 0.010(4) 0.022(4) -0.001(4)
C2 0.030(4) 0.030(4) 0.038(4) 0.011(3) 0.017(3) 0.010(3)
C3 0.045(4) 0.013(3) 0.034(4) 0.002(3) 0.012(3) 0.006(3)
C4 0.055(6) 0.034(4) 0.038(5) -0.007(4) 0.011(4) -0.001(4)
C5 0.082(7) 0.045(5) 0.045(5) 0.006(4) 0.023(5) -0.006(5)
C6 0.075(7) 0.041(5) 0.035(5) -0.011(4) 0.004(5) -0.010(5)
C7 0.046(5) 0.052(5) 0.028(4) 0.003(4) -0.001(4) 0.004(4)
C8 0.022(3) 0.028(4) 0.049(5) 0.004(4) 0.008(3) 0.004(3)
C9 0.033(4) 0.042(5) 0.062(6) 0.010(4) 0.028(4) 0.004(4)
C10 0.034(4) 0.029(4) 0.034(4) 0.013(3) 0.000(3) 0.008(3)
C11 0.030(4) 0.043(4) 0.041(4) 0.006(4) 0.016(3) 0.002(4)
C12 0.037(5) 0.051(5) 0.060(6) 0.014(5) 0.013(4) 0.002(4)
C13 0.029(4) 0.035(4) 0.045(5) 0.002(4) 0.011(4) -0.005(3)
C14 0.039(4) 0.030(4) 0.037(4) -0.003(3) 0.016(4) 0.001(3)
C15 0.036(5) 0.041(5) 0.055(6) -0.004(4) 0.023(4) 0.008(4)
C16 0.050(5) 0.052(6) 0.081(7) -0.008(5) 0.043(6) -0.013(5)
C17 0.057(6) 0.042(5) 0.077(7) 0.004(5) 0.040(5) -0.005(5)
C18 0.048(5) 0.037(4) 0.042(5) 0.001(4) 0.018(4) 0.002(4)
C19 0.034(4) 0.026(4) 0.031(4) 0.003(3) 0.016(3) 0.007(3)
C20 0.031(4) 0.028(4) 0.016(3) -0.004(3) 0.011(3) 0.004(3)
C21 0.027(3) 0.019(3) 0.026(3) 0.001(3) 0.012(3) 0.005(3)
C22 0.025(4) 0.021(3) 0.037(4) 0.005(3) 0.010(3) 0.001(3)
C23 0.038(4) 0.032(4) 0.035(4) 0.004(3) 0.013(4) -0.009(4)
C24 0.034(4) 0.030(4) 0.052(5) -0.001(4) 0.021(4) -0.001(3)
C25 0.041(4) 0.027(4) 0.047(5) -0.011(4) 0.019(4) -0.004(3)
C26 0.040(4) 0.033(4) 0.043(5) 0.000(4) 0.021(4) -0.002(4)
C27 0.022(3) 0.041(4) 0.026(4) -0.004(3) 0.014(3) -0.004(3)
C28 0.037(4) 0.029(4) 0.023(4) 0.004(3) 0.010(3) 0.003(3)

loop_
_atom_type_symbol
_atom_type_description
_atom_type_scat_dispersion_real
_atom_type_scat_dispersion_imag
_atom_type_scat_source
C C 0.0033 0.0016 'International Tables Vol C Tables 4.2.6.8 and 6.1.1.4'
H H 0.0000 0.0000 'International Tables Vol C Tables 4.2.6.8 and 6.1.1.4'
N N 0.0061 0.0033 'International Tables Vol C Tables 4.2.6.8 and 6.1.1.4'
O O 0.0106 0.0060 'International Tables Vol C Tables 4.2.6.8 and 6.1.1.4'
Zn Zn 0.2839 1.4301 'International Tables Vol C Tables 4.2.6.8 and 6.1.1.4'

loop_
_geom_angle_atom_site_label_1
_geom_angle_atom_site_label_2
_geom_angle_atom_site_label_3
_geom_angle
_geom_angle_site_symmetry_1
_geom_angle_site_symmetry_3
O5 Zn1 O1 103.4(2) 2_655 .
O5 Zn1 O7 116.4(3) 2_655 3_675
O1 Zn1 O7 105.2(2) . 3_675
O5 Zn1 N1 112.8(3) 2_655 .
O1 Zn1 N1 116.6(3) . .
O7 Zn1 N1 102.7(3) 3_675 .
O1 Zn2 O2 108.6(2) . .
O1 Zn2 O6 111.6(2) . 3_675
O2 Zn2 O6 111.9(2) . 3_675
O1 Zn2 N4 116.7(3) . 2_655
O2 Zn2 N4 109.2(2) . 2_655
O6 Zn2 N4 98.7(3) 3_675 2_655
Zn1 O1 Zn2 112.9(3) . .
C20 O2 Zn2 118.3(4) . .
C23 O5 Zn1 115.6(5) . 2_645
C28 O6 Zn2 124.4(5) . 3_675
C28 O7 Zn1 136.4(6) . 3_675
C13 N1 C19 105.9(6) . .
C13 N1 Zn1 128.1(6) . .
C19 N1 Zn1 125.9(5) . .
C13 N2 C14 108.5(7) . .
C13 N2 C10 126.3(7) . .
C14 N2 C10 125.2(7) . .
C2 N3 C8 108.8(6) . .
C2 N3 C9 126.6(7) . .
C8 N3 C9 124.5(7) . .
C2 N4 C3 106.4(6) . .
C2 N4 Zn2 129.6(5) . 2_645
C3 N4 Zn2 124.0(5) . 2_645
C2 C1 H1A 109.5 . .
C2 C1 H1B 109.5 . .
H1A C1 H1B 109.5 . .
C2 C1 H1C 109.5 . .
H1A C1 H1C 109.5 . .
H1B C1 H1C 109.5 . .
N4 C2 N3 110.2(7) . .
N4 C2 C1 125.0(7) . .
N3 C2 C1 124.7(7) . .
C8 C3 C4 121.5(8) . .
C8 C3 N4 109.4(7) . .
C4 C3 N4 129.1(8) . .
C3 C4 C5 115.8(9) . .
C3 C4 H4 122.1 . .
C5 C4 H4 122.1 . .
C6 C5 C4 121.2(9) . .
C6 C5 H5 119.4 . .
C4 C5 H5 119.4 . .
C7 C6 C5 122.7(9) . .
C7 C6 H6 118.6 . .
C5 C6 H6 118.6 . .
C8 C7 C6 115.3(9) . .
C8 C7 H7 122.4 . .
C6 C7 H7 122.4 . .
C7 C8 C3 123.4(9) . .
C7 C8 N3 131.4(8) . .
C3 C8 N3 105.1(6) . .
N3 C9 C11 113.0(6) . .
N3 C9 H9A 109.0 . .
C11 C9 H9A 109.0 . .
N3 C9 H9B 109.0 . .
C11 C9 H9B 109.0 . .
H9A C9 H9B 107.8 . .
N2 C10 C11 109.7(6) . .
N2 C10 H10A 109.7 . .
C11 C10 H10A 109.7 . .
N2 C10 H10B 109.7 . .
C11 C10 H10B 109.7 . .
H10A C10 H10B 108.2 . .
C9 C11 C10 111.9(7) . .
C9 C11 H11A 109.2 . .
C10 C11 H11A 109.2 . .
C9 C11 H11B 109.2 . .
C10 C11 H11B 109.2 . .
H11A C11 H11B 107.9 . .
C13 C12 H12A 109.5 . .
C13 C12 H12B 109.5 . .
H12A C12 H12B 109.5 . .
C13 C12 H12C 109.5 . .
H12A C12 H12C 109.5 . .
H12B C12 H12C 109.5 . .
N1 C13 N2 111.8(7) . .
N1 C13 C12 124.3(7) . .
N2 C13 C12 123.8(7) . .
N2 C14 C15 133.4(8) . .
N2 C14 C19 105.0(7) . .
C15 C14 C19 121.4(8) . .
C14 C15 C16 118.2(8) . .
C14 C15 H15 120.9 . .
C16 C15 H15 120.9 . .
C15 C16 C17 120.5(8) . .
C15 C16 H16 119.8 . .
C17 C16 H16 119.8 . .
C18 C17 C16 120.9(9) . .
C18 C17 H17 119.5 . .
C16 C17 H17 119.5 . .
C17 C18 C19 119.4(8) . .
C17 C18 H18 120.3 . .
C19 C18 H18 120.3 . .
C18 C19 N1 131.9(7) . .
C18 C19 C14 119.5(8) . .
N1 C19 C14 108.6(7) . .
O3 C20 O2 124.7(6) . .
O3 C20 C21 118.2(6) . .
O2 C20 C21 117.1(6) . .
C22 C21 C27 118.8(7) . .
C22 C21 C20 119.5(6) . .
C27 C21 C20 121.6(6) . .
C21 C22 C24 119.6(7) . .
C21 C22 C23 123.3(7) . .
C24 C22 C23 116.8(7) . .
O4 C23 O5 126.1(8) . .
O4 C23 C22 118.5(7) . .
O5 C23 C22 115.2(7) . .
C25 C24 C22 121.0(7) . .
C25 C24 H24 119.5 . .
C22 C24 H24 119.5 . .
C26 C25 C24 118.4(8) . .
C26 C25 H25 120.8 . .
C24 C25 H25 120.8 . .
C27 C26 C25 120.9(8) . .
C27 C26 H26 119.6 . .
C25 C26 H26 119.6 . .
C26 C27 C21 120.8(7) . .
C26 C27 C28 115.7(6) . .
C21 C27 C28 123.4(6) . .
O7 C28 O6 126.5(7) . .
O7 C28 C27 117.3(7) . .
O6 C28 C27 116.0(6) . .

loop_
_geom_bond_atom_site_label_1
_geom_bond_atom_site_label_2
_geom_bond_distance
_geom_bond_site_symmetry_2
Zn1 O5 1.942(6) 2_655
Zn1 O1 1.944(5) .
Zn1 O7 1.961(6) 3_675
Zn1 N1 2.010(7) .
Zn2 O1 1.946(5) .
Zn2 O2 1.964(5) .
Zn2 O6 2.004(6) 3_675
Zn2 N4 2.008(6) 2_655
O2 C20 1.281(8) .
O3 C20 1.255(9) .
O4 C23 1.224(10) .
O5 C23 1.288(10) .
O5 Zn1 1.942(6) 2_645
O6 C28 1.265(9) .
O6 Zn2 2.004(6) 3_675
O7 C28 1.247(9) .
O7 Zn1 1.961(6) 3_675
N1 C13 1.318(11) .
N1 C19 1.387(11) .
N2 C13 1.354(10) .
N2 C14 1.361(10) .
N2 C10 1.478(10) .
N3 C2 1.368(10) .
N3 C8 1.400(11) .
N3 C9 1.481(10) .
N4 C2 1.345(10) .
N4 C3 1.408(10) .
N4 Zn2 2.008(6) 2_645
C1 C2 1.482(11) .
C1 H1A 0.9600 .
C1 H1B 0.9600 .
C1 H1C 0.9600 .
C3 C8 1.393(11) .
C3 C4 1.394(12) .
C4 C5 1.417(13) .
C4 H4 0.9300 .
C5 C6 1.400(15) .
C5 H5 0.9300 .
C6 C7 1.391(13) .
C6 H6 0.9300 .
C7 C8 1.386(11) .
C7 H7 0.9300 .
C9 C11 1.529(12) .
C9 H9A 0.9700 .
C9 H9B 0.9700 .
C10 C11 1.545(12) .
C10 H10A 0.9700 .
C10 H10B 0.9700 .
C11 H11A 0.9700 .
C11 H11B 0.9700 .
C12 C13 1.527(12) .
C12 H12A 0.9600 .
C12 H12B 0.9600 .
C12 H12C 0.9600 .
C14 C15 1.380(12) .
C14 C19 1.417(11) .
C15 C16 1.398(14) .
C15 H15 0.9300 .
C16 C17 1.401(14) .
C16 H16 0.9300 .
C17 C18 1.381(13) .
C17 H17 0.9300 .
C18 C19 1.386(11) .
C18 H18 0.9300 .
C20 C21 1.494(9) .
C21 C22 1.400(10) .
C21 C27 1.407(9) .
C22 C24 1.423(11) .
C22 C23 1.517(10) .
C24 C25 1.401(12) .
C24 H24 0.9300 .
C25 C26 1.397(11) .
C25 H25 0.9300 .
C26 C27 1.395(11) .
C26 H26 0.9300 .
C27 C28 1.503(10) .

loop_
_geom_torsion_atom_site_label_1
_geom_torsion_atom_site_label_2
_geom_torsion_atom_site_label_3
_geom_torsion_atom_site_label_4
_geom_torsion
_geom_torsion_site_symmetry_1
O5 Zn1 O1 Zn2 113.4(3) 2_655
O7 Zn1 O1 Zn2 -9.2(4) 3_675
N1 Zn1 O1 Zn2 -122.3(3) .
O2 Zn2 O1 Zn1 134.2(3) .
O6 Zn2 O1 Zn1 10.5(4) 3_675
N4 Zn2 O1 Zn1 -101.9(3) 2_655
O1 Zn2 O2 C20 -24.6(6) .
O6 Zn2 O2 C20 99.0(5) 3_675
N4 Zn2 O2 C20 -152.8(5) 2_655
O5 Zn1 N1 C13 84.0(8) 2_655
O1 Zn1 N1 C13 -35.4(8) .
O7 Zn1 N1 C13 -149.9(8) 3_675
O5 Zn1 N1 C19 -93.2(7) 2_655
O1 Zn1 N1 C19 147.4(6) .
O7 Zn1 N1 C19 32.9(7) 3_675
C3 N4 C2 N3 -0.3(8) .
Zn2 N4 C2 N3 178.6(5) 2_645
C3 N4 C2 C1 -176.8(7) .
Zn2 N4 C2 C1 2.0(12) 2_645
C8 N3 C2 N4 0.7(8) .
C9 N3 C2 N4 -179.4(7) .
C8 N3 C2 C1 177.3(7) .
C9 N3 C2 C1 -2.9(12) .
C2 N4 C3 C8 -0.3(8) .
Zn2 N4 C3 C8 -179.2(5) 2_645
C2 N4 C3 C4 180.0(8) .
Zn2 N4 C3 C4 1.1(11) 2_645
C8 C3 C4 C5 -0.3(12) .
N4 C3 C4 C5 179.4(8) .
C3 C4 C5 C6 1.9(14) .
C4 C5 C6 C7 -1.9(16) .
C5 C6 C7 C8 0.3(14) .
C6 C7 C8 C3 1.3(13) .
C6 C7 C8 N3 179.0(8) .
C4 C3 C8 C7 -1.3(12) .
N4 C3 C8 C7 178.9(8) .
C4 C3 C8 N3 -179.5(7) .
N4 C3 C8 N3 0.7(8) .
C2 N3 C8 C7 -178.8(9) .
C9 N3 C8 C7 1.3(13) .
C2 N3 C8 C3 -0.8(8) .
C9 N3 C8 C3 179.3(7) .
C2 N3 C9 C11 81.0(10) .
C8 N3 C9 C11 -99.2(9) .
C13 N2 C10 C11 86.8(10) .
C14 N2 C10 C11 -92.0(9) .
N3 C9 C11 C10 57.6(9) .
N2 C10 C11 C9 -165.7(6) .
C19 N1 C13 N2 -2.1(10) .
Zn1 N1 C13 N2 -179.7(6) .
C19 N1 C13 C12 -178.8(8) .
Zn1 N1 C13 C12 3.5(13) .
C14 N2 C13 N1 2.9(10) .
C10 N2 C13 N1 -176.0(8) .
C14 N2 C13 C12 179.7(8) .
C10 N2 C13 C12 0.7(13) .
C13 N2 C14 C15 -177.9(10) .
C10 N2 C14 C15 1.1(15) .
C13 N2 C14 C19 -2.4(9) .
C10 N2 C14 C19 176.5(7) .
N2 C14 C15 C16 176.8(9) .
C19 C14 C15 C16 1.9(13) .
C14 C15 C16 C17 0.2(14) .
C15 C16 C17 C18 -2.1(16) .
C16 C17 C18 C19 1.8(15) .
C17 C18 C19 N1 -179.2(9) .
C17 C18 C19 C14 0.3(13) .
C13 N1 C19 C18 180.0(9) .
Zn1 N1 C19 C18 -2.3(13) .
C13 N1 C19 C14 0.5(9) .
Zn1 N1 C19 C14 178.2(5) .
N2 C14 C19 C18 -178.3(7) .
C15 C14 C19 C18 -2.2(12) .
N2 C14 C19 N1 1.2(9) .
C15 C14 C19 N1 177.3(8) .
Zn2 O2 C20 O3 5.9(10) .
Zn2 O2 C20 C21 -174.9(4) .
O3 C20 C21 C22 50.9(10) .
O2 C20 C21 C22 -128.3(7) .
O3 C20 C21 C27 -125.8(8) .
O2 C20 C21 C27 54.9(9) .
C27 C21 C22 C24 1.3(10) .
C20 C21 C22 C24 -175.5(6) .
C27 C21 C22 C23 -172.5(6) .
C20 C21 C22 C23 10.7(10) .
Zn1 O5 C23 O4 11.6(11) 2_645
Zn1 O5 C23 C22 -163.5(5) 2_645
C21 C22 C23 O4 44.9(11) .
C24 C22 C23 O4 -129.1(8) .
C21 C22 C23 O5 -139.7(7) .
C24 C22 C23 O5 46.4(9) .
C21 C22 C24 C25 -4.5(11) .
C23 C22 C24 C25 169.7(7) .
C22 C24 C25 C26 1.9(12) .
C24 C25 C26 C27 3.9(12) .
C25 C26 C27 C21 -7.1(11) .
C25 C26 C27 C28 171.0(7) .
C22 C21 C27 C26 4.4(10) .
C20 C21 C27 C26 -178.8(7) .
C22 C21 C27 C28 -173.5(6) .
C20 C21 C27 C28 3.2(10) .
Zn1 O7 C28 O6 18.7(15) 3_675
Zn1 O7 C28 C27 -156.7(7) 3_675
Zn2 O6 C28 O7 -17.4(12) 3_675
Zn2 O6 C28 C27 158.1(5) 3_675
C26 C27 C28 O7 42.2(10) .
C21 C27 C28 O7 -139.8(8) .
C26 C27 C28 O6 -133.8(7) .
C21 C27 C28 O6 44.3(10) .
